data_4505150
loop_
_publ_author_name
'Natarajan, Arunkumar'
'Mague, Joel T.'
'Ramamurthy, V.'

_publ_section_title
;
 Viability of a Covalent Chiral Auxiliary Method to Induce Asymmetric
 Induction in Solid-State Photoreactions Explored
;
_journal_issue 6
_journal_name_full 'Crystal Growth &amp; Design'
_journal_page_first 2348
_journal_paper_doi 10.1021/cg0501175
_journal_volume 5
_journal_year 2005
_chemical_formula_moiety 'C28 H33 N O2'
_chemical_formula_sum 'C28 H33 N O2'
_chemical_formula_weight 415.55
_chemical_name_systematic
; 
 (S)-4-(2-adamantan-1-ylacetyl)-N-(1-phenylpropyl)
 benzamide
;
_space_group_IT_number 4
_symmetry_cell_setting monoclinic
_symmetry_space_group_name_Hall 'P 2yb'
_symmetry_space_group_name_H-M 'P 1 21 1'
_atom_sites_solution_hydrogens geom
_atom_sites_solution_primary direct
_atom_sites_solution_secondary difmap
_audit_creation_method SHELXL-97
_cell_angle_alpha 90.00
_cell_angle_beta 101.8920(10)
_cell_angle_gamma 90.00
_cell_formula_units_Z 2
_cell_length_a 9.4834(7)
_cell_length_b 11.4733(8)
_cell_length_c 10.5049(7)
_cell_measurement_reflns_used 5068
_cell_measurement_temperature 100(2)
_cell_measurement_theta_max 28.216
_cell_measurement_theta_min 2.636
_cell_volume 1118.46(14)
_computing_cell_refinement 'Bruker SMART'
_computing_data_collection 'Bruker SMART'
_computing_data_reduction 'Bruker SAINT'
_computing_molecular_graphics 'Bruker SHELXTL'
_computing_publication_material 'Bruker SHELXTL'
_computing_structure_refinement 'SHELXL-97 (Sheldrick, 1997)'
_computing_structure_solution 'SHELXS-97 (Sheldrick, 1990)'
_diffrn_ambient_temperature 100(2)
_diffrn_measured_fraction_theta_full 0.979
_diffrn_measured_fraction_theta_max 0.979
_diffrn_measurement_device_type 'CCD area detector'
_diffrn_measurement_method 'phi and omega scans'
_diffrn_radiation_monochromator graphite
_diffrn_radiation_source 'fine-focus sealed tube'
_diffrn_radiation_type MoK\a
_diffrn_radiation_wavelength 0.71073
_diffrn_reflns_av_R_equivalents 0.0214
_diffrn_reflns_av_sigmaI/netI 0.0414
_diffrn_reflns_limit_h_max 12
_diffrn_reflns_limit_h_min -12
_diffrn_reflns_limit_k_max 14
_diffrn_reflns_limit_k_min -14
_diffrn_reflns_limit_l_max 13
_diffrn_reflns_limit_l_min -13
_diffrn_reflns_number 9923
_diffrn_reflns_theta_full 28.00
_diffrn_reflns_theta_max 28.00
_diffrn_reflns_theta_min 1.98
_exptl_absorpt_coefficient_mu 0.076
_exptl_absorpt_correction_T_max 0.9965
_exptl_absorpt_correction_T_min 0.8817
_exptl_absorpt_correction_type multi-scan
_exptl_absorpt_process_details SADABS
_exptl_crystal_colour Colorless
_exptl_crystal_density_diffrn 1.234
_exptl_crystal_density_method 'not measured'
_exptl_crystal_description Plate
_exptl_crystal_F_000 448
_exptl_crystal_size_max 0.14
_exptl_crystal_size_mid 0.12
_exptl_crystal_size_min 0.05
_refine_diff_density_max 0.239
_refine_diff_density_min -0.204
_refine_diff_density_rms 0.040
_refine_ls_abs_structure_details 'Flack H D (1983), Acta Cryst. A39, 876-881'
_refine_ls_abs_structure_Flack 0.1(11)
_refine_ls_extinction_method none
_refine_ls_goodness_of_fit_ref 1.042
_refine_ls_hydrogen_treatment constr
_refine_ls_matrix_type full
_refine_ls_number_parameters 281
_refine_ls_number_reflns 5017
_refine_ls_number_restraints 1
_refine_ls_restrained_S_all 1.042
_refine_ls_R_factor_all 0.0521
_refine_ls_R_factor_gt 0.0416
_refine_ls_shift/su_max 0.001
_refine_ls_shift/su_mean 0.000
_refine_ls_structure_factor_coef Fsqd
_refine_ls_weighting_details 'calc w=1/[\s^2^(Fo^2^)+(0.0468P)^2^+0.1025P] where P=(Fo^2^+2Fc^2^)/3'
_refine_ls_weighting_scheme calc
_refine_ls_wR_factor_gt 0.0899
_refine_ls_wR_factor_ref 0.0951
_reflns_number_gt 4306
_reflns_number_total 5017
_reflns_threshold_expression >2sigma(I)
_cod_data_source_file cg0501175si20050330_101008.cif
_cod_data_source_block vr126_(Compound_7b)
_cod_depositor_comments
;
The following automatic conversions were performed:

'_symmetry_cell_setting' value 'Monoclinic' changed to 'monoclinic'
according to /home/saulius/struct/CIF-dictionaries/cif_core.dic
dictionary named 'cif_core.dic' version 2.4.1 from 2010-06-29.

Automatic conversion script
Id: cif_fix_values 1715 2011-07-08 13:25:40Z adriana 
;
_cod_original_sg_symbol_H-M P2(1)
_cod_database_code 4505150

loop_
_symmetry_equiv_pos_as_xyz
'x, y, z'
'-x, y+1/2, -z'

loop_
_atom_site_label
_atom_site_type_symbol
_atom_site_fract_x
_atom_site_fract_y
_atom_site_fract_z
_atom_site_U_iso_or_equiv
_atom_site_adp_type
_atom_site_occupancy
_atom_site_symmetry_multiplicity
_atom_site_calc_flag
_atom_site_refinement_flags
O1 O 0.83738(13) 1.23903(11) 0.48483(12) 0.0242(3) Uani 1 1 d .
O2 O 1.13639(14) 0.82565(11) 0.99350(11) 0.0270(3) Uani 1 1 d .
N N 1.17997(17) 0.75268(14) 0.80581(15) 0.0291(4) Uani 1 1 d .
H1N H 1.1785 0.7588 0.7162 0.035 Uiso 1 1 d R
C1 C 0.29231(19) 1.20208(16) 0.73284(18) 0.0254(4) Uani 1 1 d .
H1A H 0.1944 1.1692 0.7253 0.030 Uiso 1 1 calc R
H1B H 0.3169 1.2465 0.8152 0.030 Uiso 1 1 calc R
C2 C 0.29571(19) 1.28288(16) 0.61762(18) 0.0233(4) Uani 1 1 d .
H2 H 0.2246 1.3474 0.6166 0.028 Uiso 1 1 calc R
C3 C 0.25736(18) 1.21425(16) 0.49018(18) 0.0257(4) Uani 1 1 d .
H3A H 0.1593 1.1812 0.4802 0.031 Uiso 1 1 calc R
H3B H 0.2585 1.2669 0.4157 0.031 Uiso 1 1 calc R
C4 C 0.36662(19) 1.11587(16) 0.49133(17) 0.0236(4) Uani 1 1 d .
H4 H 0.3414 1.0709 0.4082 0.028 Uiso 1 1 calc R
C5 C 0.3635(2) 1.03447(16) 0.60622(18) 0.0243(4) Uani 1 1 d .
H5A H 0.4337 0.9705 0.6072 0.029 Uiso 1 1 calc R
H5B H 0.2664 0.9997 0.5971 0.029 Uiso 1 1 calc R
C6 C 0.40127(19) 1.10342(16) 0.73353(18) 0.0227(4) Uani 1 1 d .
H6 H 0.3986 1.0501 0.8083 0.027 Uiso 1 1 calc R
C7 C 0.55311(18) 1.15414(16) 0.74796(16) 0.0211(4) Uani 1 1 d .
H7A H 0.6235 1.0901 0.7499 0.025 Uiso 1 1 calc R
H7B H 0.5790 1.1976 0.8309 0.025 Uiso 1 1 calc R
C8 C 0.55965(17) 1.23693(15) 0.63283(16) 0.0186(3) Uani 1 1 d .
C9 C 0.51788(18) 1.16775(15) 0.50505(17) 0.0208(4) Uani 1 1 d .
H9A H 0.5203 1.2199 0.4305 0.025 Uiso 1 1 calc R
H9B H 0.5884 1.1043 0.5041 0.025 Uiso 1 1 calc R
C10 C 0.44751(18) 1.33427(15) 0.63156(17) 0.0211(4) Uani 1 1 d .
H10A H 0.4722 1.3795 0.7134 0.025 Uiso 1 1 calc R
H10B H 0.4496 1.3880 0.5582 0.025 Uiso 1 1 calc R
C11 C 0.71093(18) 1.29484(15) 0.64780(17) 0.0199(4) Uani 1 1 d .
H11A H 0.7003 1.3708 0.6022 0.024 Uiso 1 1 calc R
H11B H 0.7505 1.3098 0.7411 0.024 Uiso 1 1 calc R
C12 C 0.81568(17) 1.22038(14) 0.59384(16) 0.0188(3) Uani 1 1 d .
C13 C 0.88865(16) 1.11918(14) 0.66897(16) 0.0176(3) Uani 1 1 d .
C14 C 0.92911(18) 1.02586(15) 0.59953(16) 0.0200(4) Uani 1 1 d .
H14 H 0.9071 1.0277 0.5071 0.024 Uiso 1 1 calc R
C15 C 1.00077(18) 0.93065(15) 0.66299(16) 0.0204(4) Uani 1 1 d .
H15 H 1.0254 0.8668 0.6143 0.024 Uiso 1 1 calc R
C16 C 1.03678(18) 0.92864(15) 0.79841(16) 0.0189(3) Uani 1 1 d .
C17 C 0.99511(19) 1.02098(15) 0.86774(16) 0.0214(4) Uani 1 1 d .
H17 H 1.0181 1.0193 0.9601 0.026 Uiso 1 1 calc R
C18 C 0.92059(18) 1.11569(16) 0.80469(16) 0.0210(4) Uani 1 1 d .
H18 H 0.8915 1.1777 0.8535 0.025 Uiso 1 1 calc R
C19 C 1.12186(18) 0.83114(15) 0.87474(16) 0.0206(4) Uani 1 1 d .
C20 C 1.2649(2) 0.65276(16) 0.86357(17) 0.0263(4) Uani 1 1 d .
H20 H 1.2455 0.6402 0.9526 0.032 Uiso 1 1 calc R
C21 C 1.2149(2) 0.54350(17) 0.78176(18) 0.0288(4) Uani 1 1 d .
H21A H 1.2396 0.5531 0.6953 0.035 Uiso 1 1 calc R
H21B H 1.2694 0.4755 0.8243 0.035 Uiso 1 1 calc R
C22 C 1.0543(2) 0.5173(2) 0.7625(2) 0.0386(5) Uani 1 1 d .
H22A H 0.9990 0.5848 0.7223 0.058 Uiso 1 1 calc R
H22B H 1.0299 0.5012 0.8469 0.058 Uiso 1 1 calc R
H22C H 1.0309 0.4492 0.7057 0.058 Uiso 1 1 calc R
C23 C 1.4259(2) 0.67390(17) 0.87693(17) 0.0272(4) Uani 1 1 d .
C24 C 1.4812(2) 0.78338(19) 0.8606(2) 0.0375(5) Uani 1 1 d .
H24 H 1.4176 0.8479 0.8421 0.045 Uiso 1 1 calc R
C25 C 1.6289(3) 0.8006(2) 0.8707(2) 0.0457(6) Uani 1 1 d .
H25 H 1.6644 0.8764 0.8588 0.055 Uiso 1 1 calc R
C26 C 1.7233(2) 0.7088(2) 0.8978(2) 0.0420(5) Uani 1 1 d .
H26 H 1.8237 0.7204 0.9043 0.050 Uiso 1 1 calc R
C27 C 1.6693(2) 0.5988(2) 0.9154(2) 0.0382(5) Uani 1 1 d .
H27 H 1.7334 0.5345 0.9339 0.046 Uiso 1 1 calc R
C28 C 1.5236(2) 0.58216(18) 0.90626(18) 0.0316(4) Uani 1 1 d .
H28 H 1.4890 0.5065 0.9203 0.038 Uiso 1 1 calc R

loop_
_atom_site_aniso_label
_atom_site_aniso_U_11
_atom_site_aniso_U_22
_atom_site_aniso_U_33
_atom_site_aniso_U_23
_atom_site_aniso_U_13
_atom_site_aniso_U_12
O1 0.0253(6) 0.0233(6) 0.0255(7) 0.0047(5) 0.0087(5) 0.0003(5)
O2 0.0378(8) 0.0252(7) 0.0184(6) 0.0031(5) 0.0068(5) 0.0066(6)
N 0.0377(9) 0.0307(9) 0.0187(7) 0.0024(6) 0.0055(6) 0.0164(7)
C1 0.0222(9) 0.0272(10) 0.0287(10) -0.0054(8) 0.0097(7) -0.0015(7)
C2 0.0191(9) 0.0216(9) 0.0295(10) -0.0009(7) 0.0057(7) 0.0046(7)
C3 0.0190(9) 0.0271(10) 0.0299(10) -0.0004(8) 0.0025(7) 0.0010(8)
C4 0.0235(9) 0.0217(9) 0.0258(9) -0.0053(7) 0.0054(7) -0.0026(7)
C5 0.0224(9) 0.0192(9) 0.0327(10) -0.0031(8) 0.0089(7) -0.0040(7)
C6 0.0255(9) 0.0202(9) 0.0242(9) 0.0011(7) 0.0089(7) -0.0022(7)
C7 0.0222(9) 0.0193(8) 0.0217(9) 0.0015(7) 0.0039(7) 0.0018(7)
C8 0.0182(8) 0.0162(8) 0.0216(8) 0.0000(7) 0.0047(6) 0.0002(7)
C9 0.0219(9) 0.0190(8) 0.0219(8) -0.0032(7) 0.0050(7) 0.0007(7)
C10 0.0226(9) 0.0168(8) 0.0242(9) -0.0004(7) 0.0054(7) 0.0020(7)
C11 0.0192(8) 0.0153(8) 0.0246(9) 0.0002(7) 0.0034(7) 0.0008(7)
C12 0.0149(8) 0.0178(9) 0.0232(9) -0.0011(7) 0.0026(6) -0.0055(7)
C13 0.0131(8) 0.0168(8) 0.0235(8) -0.0011(7) 0.0047(6) -0.0027(7)
C14 0.0202(8) 0.0229(9) 0.0171(8) -0.0007(7) 0.0045(6) 0.0011(7)
C15 0.0203(8) 0.0194(9) 0.0217(9) -0.0027(7) 0.0048(7) 0.0006(7)
C16 0.0160(8) 0.0204(9) 0.0211(8) 0.0017(7) 0.0060(6) -0.0001(7)
C17 0.0230(9) 0.0250(9) 0.0165(8) -0.0004(7) 0.0047(7) 0.0014(8)
C18 0.0178(8) 0.0241(9) 0.0220(9) -0.0039(7) 0.0060(6) 0.0017(7)
C19 0.0197(9) 0.0213(9) 0.0216(9) 0.0011(7) 0.0059(7) 0.0008(7)
C20 0.0333(10) 0.0263(10) 0.0194(8) 0.0036(7) 0.0055(7) 0.0123(8)
C21 0.0335(11) 0.0292(10) 0.0240(9) 0.0012(8) 0.0064(8) 0.0070(8)
C22 0.0342(12) 0.0545(14) 0.0291(10) -0.0043(10) 0.0111(9) 0.0026(10)
C23 0.0371(11) 0.0273(10) 0.0158(8) 0.0003(7) 0.0023(7) 0.0078(8)
C24 0.0443(13) 0.0290(11) 0.0388(12) 0.0084(9) 0.0076(9) 0.0092(9)
C25 0.0517(15) 0.0378(13) 0.0473(14) 0.0112(11) 0.0093(11) -0.0036(11)
C26 0.0353(12) 0.0528(15) 0.0364(11) 0.0006(10) 0.0038(9) 0.0002(11)
C27 0.0339(11) 0.0398(12) 0.0375(11) -0.0031(10) -0.0004(9) 0.0115(10)
C28 0.0357(11) 0.0254(10) 0.0291(10) -0.0020(8) -0.0035(8) 0.0055(8)

loop_
_atom_type_symbol
_atom_type_description
_atom_type_scat_dispersion_real
_atom_type_scat_dispersion_imag
_atom_type_scat_source
C C 0.0033 0.0016 'International Tables Vol C Tables 4.2.6.8 and 6.1.1.4'
H H 0.0000 0.0000 'International Tables Vol C Tables 4.2.6.8 and 6.1.1.4'
N N 0.0061 0.0033 'International Tables Vol C Tables 4.2.6.8 and 6.1.1.4'
O O 0.0106 0.0060 'International Tables Vol C Tables 4.2.6.8 and 6.1.1.4'

loop_
_geom_angle_atom_site_label_1
_geom_angle_atom_site_label_2
_geom_angle_atom_site_label_3
_geom_angle
C19 N C20 123.72(15)
C2 C1 C6 109.10(14)
C1 C2 C3 109.89(15)
C1 C2 C10 109.25(15)
C3 C2 C10 109.28(14)
C4 C3 C2 109.51(14)
C3 C4 C5 109.45(14)
C3 C4 C9 109.48(14)
C5 C4 C9 109.43(14)
C4 C5 C6 109.52(15)
C7 C6 C5 109.20(14)
C7 C6 C1 109.84(14)
C5 C6 C1 109.96(15)
C6 C7 C8 110.11(14)
C9 C8 C10 108.25(13)
C9 C8 C7 108.67(14)
C10 C8 C7 108.23(13)
C9 C8 C11 111.94(13)
C10 C8 C11 108.13(14)
C7 C8 C11 111.51(13)
C4 C9 C8 110.49(13)
C2 C10 C8 110.77(14)
C12 C11 C8 112.62(14)
O1 C12 C13 118.83(15)
O1 C12 C11 120.27(15)
C13 C12 C11 120.82(14)
C14 C13 C18 119.18(15)
C14 C13 C12 117.97(15)
C18 C13 C12 122.83(15)
C15 C14 C13 121.03(15)
C14 C15 C16 119.87(16)
C17 C16 C15 119.12(15)
C17 C16 C19 117.74(14)
C15 C16 C19 123.13(15)
C18 C17 C16 121.27(15)
C17 C18 C13 119.47(15)
O2 C19 N 122.74(16)
O2 C19 C16 120.89(15)
N C19 C16 116.37(14)
N C20 C23 111.71(16)
N C20 C21 109.14(15)
C23 C20 C21 111.62(15)
C22 C21 C20 114.76(16)
C24 C23 C28 117.40(18)
C24 C23 C20 122.07(17)
C28 C23 C20 120.53(18)
C23 C24 C25 121.2(2)
C26 C25 C24 120.5(2)
C25 C26 C27 118.8(2)
C28 C27 C26 120.5(2)
C27 C28 C23 121.5(2)

loop_
_geom_bond_atom_site_label_1
_geom_bond_atom_site_label_2
_geom_bond_distance
O1 C12 1.223(2)
O2 C19 1.228(2)
N C19 1.343(2)
N C20 1.459(2)
C1 C2 1.530(3)
C1 C6 1.532(2)
C2 C3 1.531(3)
C2 C10 1.534(2)
C3 C4 1.530(2)
C4 C5 1.531(3)
C4 C9 1.532(2)
C5 C6 1.531(2)
C6 C7 1.531(2)
C7 C8 1.549(2)
C8 C9 1.539(2)
C8 C10 1.540(2)
C8 C11 1.559(2)
C11 C12 1.507(2)
C12 C13 1.492(2)
C13 C14 1.393(2)
C13 C18 1.396(2)
C14 C15 1.383(2)
C15 C16 1.393(2)
C16 C17 1.388(2)
C16 C19 1.510(2)
C17 C18 1.388(2)
C20 C23 1.524(3)
C20 C21 1.538(3)
C21 C22 1.524(3)
C23 C24 1.386(3)
C23 C28 1.394(3)
C24 C25 1.396(3)
C25 C26 1.373(3)
C26 C27 1.389(3)
C27 C28 1.379(3)

loop_
_geom_hbond_atom_site_label_D
_geom_hbond_atom_site_label_H
_geom_hbond_atom_site_label_A
_geom_hbond_distance_DH
_geom_hbond_distance_HA
_geom_hbond_distance_DA
_geom_hbond_angle_DHA
_geom_hbond_site_symmetry_A
N H1N O1 0.94 2.10 3.028(2) 169.0 2_746

loop_
_geom_torsion_atom_site_label_1
_geom_torsion_atom_site_label_2
_geom_torsion_atom_site_label_3
_geom_torsion_atom_site_label_4
_geom_torsion
C6 C1 C2 C3 59.66(19)
C6 C1 C2 C10 -60.22(18)
C1 C2 C3 C4 -60.09(18)
C10 C2 C3 C4 59.77(18)
C2 C3 C4 C5 59.81(18)
C2 C3 C4 C9 -60.13(18)
C3 C4 C5 C6 -59.65(18)
C9 C4 C5 C6 60.32(18)
C4 C5 C6 C7 -60.80(18)
C4 C5 C6 C1 59.78(19)
C2 C1 C6 C7 60.65(19)
C2 C1 C6 C5 -59.54(19)
C5 C6 C7 C8 60.39(18)
C1 C6 C7 C8 -60.27(18)
C6 C7 C8 C9 -58.86(17)
C6 C7 C8 C10 58.48(18)
C6 C7 C8 C11 177.28(14)
C3 C4 C9 C8 60.27(18)
C5 C4 C9 C8 -59.68(18)
C10 C8 C9 C4 -58.86(18)
C7 C8 C9 C4 58.47(17)
C11 C8 C9 C4 -177.94(14)
C1 C2 C10 C8 60.40(18)
C3 C2 C10 C8 -59.85(18)
C9 C8 C10 C2 58.79(18)
C7 C8 C10 C2 -58.82(18)
C11 C8 C10 C2 -179.75(13)
C9 C8 C11 C12 -35.96(19)
C10 C8 C11 C12 -155.11(14)
C7 C8 C11 C12 86.03(17)
C8 C11 C12 O1 98.30(18)
C8 C11 C12 C13 -78.46(19)
O1 C12 C13 C14 -25.3(2)
C11 C12 C13 C14 151.50(15)
O1 C12 C13 C18 153.15(16)
C11 C12 C13 C18 -30.0(2)
C18 C13 C14 C15 -0.3(2)
C12 C13 C14 C15 178.18(15)
C13 C14 C15 C16 -1.7(2)
C14 C15 C16 C17 2.4(2)
C14 C15 C16 C19 -176.60(16)
C15 C16 C17 C18 -1.1(2)
C19 C16 C17 C18 177.96(16)
C16 C17 C18 C13 -1.0(3)
C14 C13 C18 C17 1.6(2)
C12 C13 C18 C17 -176.80(16)
C20 N C19 O2 0.5(3)
C20 N C19 C16 -179.76(16)
C17 C16 C19 O2 9.9(2)
C15 C16 C19 O2 -171.16(17)
C17 C16 C19 N -169.85(16)
C15 C16 C19 N 9.1(2)
C19 N C20 C23 -101.4(2)
C19 N C20 C21 134.65(18)
N C20 C21 C22 -55.3(2)
C23 C20 C21 C22 -179.26(16)
N C20 C23 C24 12.2(2)
C21 C20 C23 C24 134.75(19)
N C20 C23 C28 -167.65(16)
C21 C20 C23 C28 -45.1(2)
C28 C23 C24 C25 1.2(3)
C20 C23 C24 C25 -178.74(18)
C23 C24 C25 C26 -0.2(3)
C24 C25 C26 C27 -0.3(3)
C25 C26 C27 C28 -0.2(3)
C26 C27 C28 C23 1.2(3)
C24 C23 C28 C27 -1.6(3)
C20 C23 C28 C27 178.27(18)
